data_7219064
loop_
_publ_author_name
'Han, Lu-Lu'
'Wang, Su-Na'
'Jagli\<ci\'c, Zvonko'
'Zeng, Su-Yuan'
'Zheng, Jun'
'Li, Zhong-Hui'
'Chen, Jiang-Shan'
'Sun, Di'

_publ_section_title
;
 Synthesis, structural versatility and magnetic properties of a series of
 copper(ii) coordination polymers based on bipyrazole and various
 dicarboxylate ligands
;
_journal_issue 6
_journal_name_full CrystEngComm
_journal_page_first 1405
_journal_paper_doi 10.1039/C4CE02248C
_journal_volume 17
_journal_year 2015
_chemical_formula_moiety 'C11 H15 Cu N2 O4'
_chemical_formula_sum 'C11 H15 Cu N2 O4'
_chemical_formula_weight 302.79
_chemical_name_systematic
;
 ? 
;
_space_group_crystal_system monoclinic
_space_group_IT_number 15
_space_group_name_Hall '-C 2yc'
_space_group_name_H-M_alt 'C 1 2/c 1'
_symmetry_space_group_name_Hall '-C 2yc'
_symmetry_space_group_name_H-M 'C 1 2/c 1'
_atom_sites_solution_hydrogens geom
_atom_sites_solution_primary direct
_atom_sites_solution_secondary difmap
_audit_creation_date 2014-01-15
_audit_creation_method
;
  Olex2 1.2-ac2
  (compiled 2012.03.06 svn.r2239, GUI svn.r4109)
;
_audit_update_record
;
2014-11-04 deposited with the CCDC.
2014-12-15 downloaded from the CCDC.
;
_cell_angle_alpha 90.00
_cell_angle_beta 93.181(5)
_cell_angle_gamma 90.00
_cell_formula_units_Z 8
_cell_length_a 22.744(6)
_cell_length_b 12.830(4)
_cell_length_c 8.896(3)
_cell_measurement_reflns_used 1156
_cell_measurement_temperature 298(2)
_cell_measurement_theta_max 22.433
_cell_measurement_theta_min 2.890
_cell_volume 2591.9(14)
_computing_data_reduction 'SAINT v7.23A (Bruker, 2003)'
_computing_molecular_graphics
;
O. V. Dolomanov, L. J. Bourhis, R. J. Gildea, J. A. K. Howard and H. Puschmann,
OLEX2: a complete structure solution, refinement and analysis program.
J. Appl. Cryst. (2009). 42, 339-341.
;
_computing_publication_material
;
O. V. Dolomanov, L. J. Bourhis, R. J. Gildea, J. A. K. Howard and H. Puschmann,
OLEX2: a complete structure solution, refinement and analysis program.
J. Appl. Cryst. (2009). 42, 339-341.
;
_computing_structure_refinement 'SHELXL-97 (Sheldrick, 1997)'
_computing_structure_solution 'SHELXS-97 (Sheldrick, 1990)'
_diffrn_ambient_temperature 298(2)
_diffrn_measured_fraction_theta_full 0.990
_diffrn_measured_fraction_theta_max 0.990
_diffrn_radiation_monochromator graphite
_diffrn_radiation_type 'MO K\a'
_diffrn_radiation_wavelength 0.71073
_diffrn_reflns_av_R_equivalents 0.0566
_diffrn_reflns_av_unetI/netI 0.0705
_diffrn_reflns_limit_h_max 26
_diffrn_reflns_limit_h_min -26
_diffrn_reflns_limit_k_max 15
_diffrn_reflns_limit_k_min -12
_diffrn_reflns_limit_l_max 10
_diffrn_reflns_limit_l_min -10
_diffrn_reflns_number 6216
_diffrn_reflns_theta_full 25.00
_diffrn_reflns_theta_max 25.00
_diffrn_reflns_theta_min 2.89
_diffrn_source 'fine-focus sealed tube'
_diffrn_source_current 30.0
_diffrn_source_power 1.5
_diffrn_source_voltage 50.0
_exptl_absorpt_coefficient_mu 1.693
_exptl_absorpt_correction_T_max 0.8489
_exptl_absorpt_correction_T_min 0.8226
_exptl_absorpt_correction_type multi-scan
_exptl_absorpt_process_details sadabs
_exptl_crystal_density_diffrn 1.552
_exptl_crystal_density_method 'not measured'
_exptl_crystal_F_000 1248
_exptl_crystal_size_max 0.12
_exptl_crystal_size_mid 0.10
_exptl_crystal_size_min 0.10
_refine_diff_density_max 0.560
_refine_diff_density_min -0.523
_refine_diff_density_rms 0.108
_refine_ls_extinction_method none
_refine_ls_goodness_of_fit_ref 1.052
_refine_ls_hydrogen_treatment constr
_refine_ls_matrix_type full
_refine_ls_number_parameters 165
_refine_ls_number_reflns 2271
_refine_ls_number_restraints 0
_refine_ls_restrained_S_all 1.052
_refine_ls_R_factor_all 0.0662
_refine_ls_R_factor_gt 0.0411
_refine_ls_shift/su_max 0.040
_refine_ls_shift/su_mean 0.001
_refine_ls_structure_factor_coef Fsqd
_refine_ls_weighting_details 'calc w=1/[\s^2^(Fo^2^)+(0.0452P)^2^+0.0000P] where P=(Fo^2^+2Fc^2^)/3'
_refine_ls_weighting_scheme calc
_refine_ls_wR_factor_gt 0.0913
_refine_ls_wR_factor_ref 0.1039
_reflns_number_gt 1637
_reflns_number_total 2271
_reflns_threshold_expression >2sigma(I)
_cod_data_source_file c4ce02248c2.cif
_cod_data_source_block p1
_cod_depositor_comments 'Adding full bibliography for 7219064--7219070.cif.'
_cod_original_cell_volume 2591.9(13)
_cod_database_code 7219064

loop_
_space_group_symop_id
_space_group_symop_operation_xyz
1 'x, y, z'
2 '-x, y, -z+1/2'
3 'x+1/2, y+1/2, z'
4 '-x+1/2, y+1/2, -z+1/2'
5 '-x, -y, -z'
6 'x, -y, z-1/2'
7 '-x+1/2, -y+1/2, -z'
8 'x+1/2, -y+1/2, z-1/2'

loop_
_atom_site_label
_atom_site_type_symbol
_atom_site_fract_x
_atom_site_fract_y
_atom_site_fract_z
_atom_site_U_iso_or_equiv
_atom_site_adp_type
_atom_site_occupancy
_atom_site_symmetry_multiplicity
_atom_site_calc_flag
_atom_site_refinement_flags
Cu1 Cu 0.29895(2) 0.72442(4) 0.43858(6) 0.01753(18) Uani 1 1 d .
O1 O 0.26955(13) 0.5783(2) 0.4441(4) 0.0325(8) Uani 1 1 d .
O4 O 0.25224(12) 0.2579(2) 0.7474(3) 0.0264(7) Uani 1 1 d .
O3 O 0.16944(12) 0.2113(2) 0.8516(3) 0.0320(8) Uani 1 1 d .
N1 N 0.37778(13) 0.6781(2) 0.3311(4) 0.0180(7) Uani 1 1 d .
N2 N 0.37534(14) 0.5876(2) 0.2544(4) 0.0233(8) Uani 1 1 d .
H2 H 0.3434 0.5528 0.2357 0.028 Uiso 1 1 calc R
C3 C 0.46774(16) 0.6341(3) 0.2590(5) 0.0178(9) Uani 1 1 d .
C6 C 0.22049(18) 0.5574(3) 0.4965(5) 0.0199(9) Uani 1 1 d .
C4 C 0.42838(17) 0.5577(3) 0.2104(5) 0.0205(9) Uani 1 1 d .
C2 C 0.43374(16) 0.7076(3) 0.3333(4) 0.0152(9) Uani 1 1 d .
C1 C 0.45391(19) 0.8046(3) 0.4149(6) 0.0326(12) Uani 1 1 d .
H1A H 0.4464 0.8640 0.3512 0.049 Uiso 1 1 calc R
H1B H 0.4954 0.7997 0.4409 0.049 Uiso 1 1 calc R
H1C H 0.4329 0.8120 0.5049 0.049 Uiso 1 1 calc R
C5 C 0.4363(2) 0.4593(4) 0.1241(6) 0.0436(14) Uani 1 1 d .
H5A H 0.4257 0.4008 0.1842 0.065 Uiso 1 1 calc R
H5B H 0.4767 0.4529 0.0995 0.065 Uiso 1 1 calc R
H5C H 0.4115 0.4609 0.0331 0.065 Uiso 1 1 calc R
C7 C 0.19983(17) 0.4460(3) 0.4898(5) 0.0225(10) Uani 1 1 d .
H7A H 0.2324 0.4013 0.5229 0.027 Uiso 1 1 calc R
H7B H 0.1891 0.4286 0.3857 0.027 Uiso 1 1 calc R
C11 C 0.19898(17) 0.2311(3) 0.7393(5) 0.0190(9) Uani 1 1 d .
C10 C 0.16728(17) 0.2243(3) 0.5862(5) 0.0210(9) Uani 1 1 d .
H10A H 0.1474 0.1575 0.5766 0.025 Uiso 1 1 calc R
H10B H 0.1959 0.2278 0.5094 0.025 Uiso 1 1 calc R
C9 C 0.12214(17) 0.3116(3) 0.5594(5) 0.0240(10) Uani 1 1 d .
H9A H 0.0905 0.3015 0.6266 0.029 Uiso 1 1 calc R
H9B H 0.1054 0.3064 0.4570 0.029 Uiso 1 1 calc R
C8 C 0.14766(18) 0.4218(3) 0.5842(5) 0.0254(10) Uani 1 1 d .
H8A H 0.1168 0.4724 0.5607 0.031 Uiso 1 1 calc R
H8B H 0.1599 0.4299 0.6897 0.031 Uiso 1 1 calc R
O2 O 0.18716(12) 0.6246(2) 0.5515(3) 0.0274(7) Uani 1 1 d .

loop_
_atom_site_aniso_label
_atom_site_aniso_U_11
_atom_site_aniso_U_22
_atom_site_aniso_U_33
_atom_site_aniso_U_23
_atom_site_aniso_U_13
_atom_site_aniso_U_12
Cu1 0.0135(3) 0.0166(3) 0.0231(3) 0.0003(2) 0.0058(2) 0.0023(2)
O1 0.0232(17) 0.0177(16) 0.058(2) -0.0012(14) 0.0190(16) -0.0019(13)
O4 0.0160(15) 0.0383(18) 0.0253(18) 0.0005(14) 0.0057(12) -0.0036(13)
O3 0.0236(17) 0.049(2) 0.0238(19) 0.0047(15) 0.0048(14) -0.0154(14)
N1 0.0164(18) 0.0200(18) 0.018(2) -0.0014(15) 0.0031(14) 0.0003(14)
N2 0.0144(18) 0.027(2) 0.029(2) -0.0088(16) 0.0055(16) -0.0082(15)
C3 0.015(2) 0.015(2) 0.024(2) 0.0027(18) 0.0082(17) -0.0001(16)
C6 0.021(2) 0.022(2) 0.016(2) -0.0003(18) -0.0022(18) 0.0007(18)
C4 0.019(2) 0.026(2) 0.017(2) -0.0037(18) 0.0086(18) -0.0032(18)
C2 0.016(2) 0.018(2) 0.011(2) 0.0001(16) 0.0036(16) -0.0006(16)
C1 0.024(2) 0.028(3) 0.047(3) -0.013(2) 0.010(2) -0.0008(19)
C5 0.031(3) 0.041(3) 0.061(4) -0.030(3) 0.021(3) -0.013(2)
C7 0.023(2) 0.017(2) 0.027(3) 0.0006(19) 0.0048(19) -0.0011(17)
C11 0.020(2) 0.013(2) 0.024(3) -0.0015(18) 0.0025(18) 0.0020(17)
C10 0.021(2) 0.018(2) 0.024(2) -0.0039(19) 0.0016(18) -0.0041(18)
C9 0.021(2) 0.026(2) 0.025(3) 0.0014(19) -0.0013(18) -0.0038(18)
C8 0.023(2) 0.020(2) 0.034(3) 0.0034(19) 0.007(2) 0.0009(18)
O2 0.0253(17) 0.0191(16) 0.039(2) -0.0021(14) 0.0115(15) 0.0010(12)

loop_
_atom_type_symbol
_atom_type_description
_atom_type_scat_dispersion_real
_atom_type_scat_dispersion_imag
_atom_type_scat_source
C C 0.0033 0.0016 'International Tables Vol C Tables 4.2.6.8 and 6.1.1.4'
H H 0.0000 0.0000 'International Tables Vol C Tables 4.2.6.8 and 6.1.1.4'
Cu Cu 0.3201 1.2651 'International Tables Vol C Tables 4.2.6.8 and 6.1.1.4'
N N 0.0061 0.0033 'International Tables Vol C Tables 4.2.6.8 and 6.1.1.4'
O O 0.0106 0.0060 'International Tables Vol C Tables 4.2.6.8 and 6.1.1.4'

loop_
_geom_angle_atom_site_label_1
_geom_angle_atom_site_label_2
_geom_angle_atom_site_label_3
_geom_angle
_geom_angle_site_symmetry_1
_geom_angle_site_symmetry_3
O1 Cu1 Cu1 86.06(8) . 7_566
O1 Cu1 N1 92.29(12) . .
O4 Cu1 Cu1 84.31(8) 6_565 7_566
O4 Cu1 O1 87.94(13) 6_565 .
O4 Cu1 O3 168.51(11) 6_565 4_556
O4 Cu1 N1 94.06(12) 6_565 .
O3 Cu1 Cu1 84.26(8) 4_556 7_566
O3 Cu1 O1 90.11(13) 4_556 .
O3 Cu1 N1 97.33(12) 4_556 .
N1 Cu1 Cu1 177.72(9) . 7_566
O2 Cu1 Cu1 82.66(8) 7_566 7_566
O2 Cu1 O1 168.69(11) 7_566 .
O2 Cu1 O4 90.15(12) 7_566 6_565
O2 Cu1 O3 89.55(13) 7_566 4_556
O2 Cu1 N1 98.97(11) 7_566 .
C6 O1 Cu1 120.9(3) . .
C11 O4 Cu1 123.6(3) . 6_566
C11 O3 Cu1 123.5(3) . 4_546
N2 N1 Cu1 116.7(2) . .
C2 N1 Cu1 137.2(3) . .
C2 N1 N2 105.4(3) . .
C4 N2 N1 112.4(3) . .
C4 C3 C3 126.4(3) . 2_655
C4 C3 C2 105.0(3) . .
C2 C3 C3 128.5(3) . 2_655
O1 C6 C7 117.9(3) . .
O1 C6 O2 124.0(4) . .
O2 C6 C7 118.1(3) . .
N2 C4 C3 106.5(3) . .
N2 C4 C5 121.7(4) . .
C3 C4 C5 131.8(4) . .
N1 C2 C3 110.7(3) . .
N1 C2 C1 120.8(3) . .
C3 C2 C1 128.5(3) . .
C6 C7 C8 115.0(3) . .
O4 C11 O3 124.3(4) . .
O4 C11 C10 118.6(3) . .
O3 C11 C10 117.1(3) . .
C11 C10 C9 112.4(3) . .
C10 C9 C8 114.0(3) . .
C7 C8 C9 114.0(3) . .
C6 O2 Cu1 126.3(3) . 7_566

loop_
_geom_bond_atom_site_label_1
_geom_bond_atom_site_label_2
_geom_bond_distance
_geom_bond_site_symmetry_2
Cu1 Cu1 2.6179(10) 7_566
Cu1 O1 1.992(3) .
Cu1 O4 1.968(3) 6_565
Cu1 O3 1.970(3) 4_556
Cu1 N1 2.161(3) .
Cu1 O2 1.964(3) 7_566
O1 C6 1.262(5) .
O4 Cu1 1.968(3) 6_566
O4 C11 1.257(5) .
O3 Cu1 1.970(3) 4_546
O3 C11 1.260(5) .
N1 N2 1.347(4) .
N1 C2 1.327(5) .
N2 C4 1.345(5) .
C3 C3 1.485(7) 2_655
C3 C4 1.381(5) .
C3 C2 1.408(5) .
C6 C7 1.505(5) .
C6 O2 1.264(4) .
C4 C5 1.494(5) .
C2 C1 1.499(5) .
C7 C8 1.523(5) .
C11 C10 1.508(5) .
C10 C9 1.529(5) .
C9 C8 1.540(5) .
O2 Cu1 1.964(3) 7_566

loop_
_geom_torsion_atom_site_label_1
_geom_torsion_atom_site_label_2
_geom_torsion_atom_site_label_3
_geom_torsion_atom_site_label_4
_geom_torsion
_geom_torsion_site_symmetry_1
_geom_torsion_site_symmetry_4
Cu1 Cu1 O1 C6 0.0(3) 7_566 .
Cu1 Cu1 N1 N2 -21(3) 7_566 .
Cu1 Cu1 N1 C2 171(2) 7_566 .
Cu1 O1 C6 C7 177.0(3) . .
Cu1 O1 C6 O2 -1.5(6) . .
Cu1 O4 C11 O3 -0.8(5) 6_566 .
Cu1 O4 C11 C10 177.6(2) 6_566 .
Cu1 O3 C11 O4 2.5(6) 4_546 .
Cu1 O3 C11 C10 -176.0(2) 4_546 .
Cu1 N1 N2 C4 -170.9(3) . .
Cu1 N1 C2 C3 168.7(3) . .
Cu1 N1 C2 C1 -8.0(6) . .
O1 Cu1 N1 N2 23.0(3) . .
O1 Cu1 N1 C2 -145.9(4) . .
O1 C6 C7 C8 167.3(4) . .
O1 C6 O2 Cu1 2.7(6) . 7_566
O4 Cu1 O1 C6 -84.4(3) 6_565 .
O4 Cu1 N1 N2 -65.1(3) 6_565 .
O4 Cu1 N1 C2 126.0(4) 6_565 .
O4 C11 C10 C9 -108.9(4) . .
O3 Cu1 O1 C6 84.3(3) 4_556 .
O3 Cu1 N1 N2 113.4(3) 4_556 .
O3 Cu1 N1 C2 -55.5(4) 4_556 .
O3 C11 C10 C9 69.7(4) . .
N1 Cu1 O1 C6 -178.4(3) . .
N1 N2 C4 C3 -1.1(5) . .
N1 N2 C4 C5 179.7(4) . .
N2 N1 C2 C3 -1.0(4) . .
N2 N1 C2 C1 -177.7(4) . .
C3 C3 C4 N2 177.9(5) 2_655 .
C3 C3 C4 C5 -3.0(9) 2_655 .
C3 C3 C2 N1 -177.1(4) 2_655 .
C3 C3 C2 C1 -0.6(8) 2_655 .
C6 C7 C8 C9 172.4(4) . .
C4 C3 C2 N1 0.3(5) . .
C4 C3 C2 C1 176.8(4) . .
C2 N1 N2 C4 1.3(5) . .
C2 C3 C4 N2 0.4(5) . .
C2 C3 C4 C5 179.5(5) . .
C7 C6 O2 Cu1 -175.7(3) . 7_566
C11 C10 C9 C8 54.2(5) . .
C10 C9 C8 C7 55.9(5) . .
O2 Cu1 O1 C6 -4.0(9) 7_566 .
O2 Cu1 N1 N2 -155.9(3) 7_566 .
O2 Cu1 N1 C2 35.2(4) 7_566 .
O2 C6 C7 C8 -14.2(6) . .
